data_4087698
loop_
_publ_author_name
'Low, Choon Heng'
'Nobbs, James D.'
'van Meurs, Martin'
'Stubbs, Ludger P.'
'Drent, Eite'
'Aitipamula, Srinivasulu'
'Pung, Michelle H. L.'

_publ_section_title
;
 Palladium Complexes with Bulky Diphosphine Ligands as Highly Selective
 Catalysts for the Synthesis of (Bio-) Adipic Acid from Pentenoic Acid
 Mixtures.
;
_journal_issue 17
_journal_name_full Organometallics
_journal_page_first 4281
_journal_paper_doi 10.1021/acs.organomet.5b00517
_journal_volume 34
_journal_year 2015
_chemical_formula_moiety 'C24 H42 F6 O4 P2 Pd'
_chemical_formula_sum 'C24 H42 F6 O4 P2 Pd'
_chemical_formula_weight 676.91
_space_group_crystal_system monoclinic
_space_group_IT_number 15
_space_group_name_Hall '-C 2yc'
_space_group_name_H-M_alt 'C 1 2/c 1'
_atom_sites_solution_hydrogens geom
_audit_creation_date 2015-06-12
_audit_creation_method
;
Olex2 1.2
(compiled 2015.01.26 svn.r3150 for OlexSys, GUI svn.r4998)
;
_cell_angle_alpha 90
_cell_angle_beta 94.14(3)
_cell_angle_gamma 90
_cell_formula_units_Z 12
_cell_length_a 29.181(6)
_cell_length_b 18.749(4)
_cell_length_c 16.231(3)
_cell_measurement_reflns_used 11686
_cell_measurement_temperature 110.1500
_cell_measurement_theta_max 31.0479
_cell_measurement_theta_min 1.8383
_cell_volume 8857(3)
_computing_cell_refinement 'CrystalClear (Rigaku Inc., 2008)'
_computing_data_collection 'CrystalClear (Rigaku Inc., 2008)'
_computing_data_reduction 'CrystalClear (Rigaku Inc., 2008)'
_computing_molecular_graphics 'Olex2 (Dolomanov et al., 2009)'
_computing_publication_material 'Olex2 (Dolomanov et al., 2009)'
_computing_structure_refinement 'ShelXL (Sheldrick, 2008)'
_computing_structure_solution
;
????
;
_diffrn_ambient_temperature 110.1500
_diffrn_detector_area_resol_mean 28.5714
_diffrn_measured_fraction_theta_full 0.998
_diffrn_measured_fraction_theta_max 0.999
_diffrn_measurement_details
;
scan:
	Number of images: 300
	           Slice: -110.0000 - 40.0000
	     Image width: 0.5000
	        Exp time: 10.0000
	   Rotation axis: Omega
	           Omega: 0.0000
	           Kappa: 0.0000
	             Phi: 0.0000
	             XTD: 45.0060
	          2theta: -20.0325
scan:
	Number of images: 262
	           Slice: -110.0000 - 21.0000
	     Image width: 0.5000
	        Exp time: 10.0000
	   Rotation axis: Omega
	           Omega: 0.0000
	           Kappa: -70.0000
	             Phi: 270.0000
	             XTD: 45.0060
	          2theta: -20.0325
scan:
	Number of images: 262
	           Slice: -110.0000 - 21.0000
	     Image width: 0.5000
	        Exp time: 10.0000
	   Rotation axis: Omega
	           Omega: 0.0000
	           Kappa: -70.0000
	             Phi: 90.0000
	             XTD: 45.0060
	          2theta: -20.0325
scan:
	Number of images: 240
	           Slice: -110.0000 - 10.0000
	     Image width: 0.5000
	        Exp time: 10.0000
	   Rotation axis: Omega
	           Omega: 0.0000
	           Kappa: 0.0000
	             Phi: 270.0000
	             XTD: 45.0060
	          2theta: -20.0325
scan:
	Number of images: 236
	           Slice: -103.5000 - 14.5000
	     Image width: 0.5000
	        Exp time: 10.0000
	   Rotation axis: Omega
	           Omega: 0.0000
	           Kappa: -70.0000
	             Phi: 0.0000
	             XTD: 45.0060
	          2theta: -20.0325
;
_diffrn_measurement_device
;
Saturn70 (2x2 bin mode)
;
_diffrn_measurement_device_details
;
AFC12 (Right): Kappa 3 circle
;
_diffrn_measurement_method dtprofit.ref
_diffrn_orient_matrix_type d*Trek
_diffrn_orient_matrix_UB_11 -0.0313
_diffrn_orient_matrix_UB_12 -0.0058
_diffrn_orient_matrix_UB_13 0.0130
_diffrn_orient_matrix_UB_21 0.0210
_diffrn_orient_matrix_UB_22 -0.0034
_diffrn_orient_matrix_UB_23 0.0489
_diffrn_orient_matrix_UB_31 -0.0120
_diffrn_orient_matrix_UB_32 0.0599
_diffrn_orient_matrix_UB_33 0.0094
_diffrn_radiation_detector CCD
_diffrn_radiation_monochromator 'Graphite Monochromator'
_diffrn_radiation_type MoK\a
_diffrn_radiation_wavelength 0.71073
_diffrn_reflns_av_R_equivalents 0.0394
_diffrn_reflns_av_unetI/netI 0.0271
_diffrn_reflns_Laue_measured_fraction_full 0.998
_diffrn_reflns_Laue_measured_fraction_max 0.999
_diffrn_reflns_limit_h_max 34
_diffrn_reflns_limit_h_min -38
_diffrn_reflns_limit_k_max 24
_diffrn_reflns_limit_k_min -24
_diffrn_reflns_limit_l_max 21
_diffrn_reflns_limit_l_min -21
_diffrn_reflns_number 65707
_diffrn_reflns_point_group_measured_fraction_full 0.998
_diffrn_reflns_point_group_measured_fraction_max 0.999
_diffrn_reflns_theta_full 25.242
_diffrn_reflns_theta_max 28.281
_diffrn_reflns_theta_min 1.838
_diffrn_source 'Sealed Tube'
_diffrn_source_current 40.0000
_diffrn_source_power 2.0000
_diffrn_source_voltage 50.0000
_exptl_absorpt_coefficient_mu 0.802
_exptl_absorpt_correction_T_max 0.8433
_exptl_absorpt_correction_T_min 0.7191
_exptl_absorpt_correction_type multi-scan
_exptl_absorpt_process_details 'R. H. Blessing, Acta Cryst. 1995 A51, 33-38'
_exptl_crystal_colour Yellow
_exptl_crystal_density_diffrn 1.523
_exptl_crystal_description Block
_exptl_crystal_F_000 4176
_exptl_crystal_size_max 0.44
_exptl_crystal_size_mid 0.22
_exptl_crystal_size_min 0.22
_refine_diff_density_max 2.217
_refine_diff_density_min -1.111
_refine_diff_density_rms 0.105
_refine_ls_extinction_method none
_refine_ls_goodness_of_fit_ref 1.232
_refine_ls_hydrogen_treatment constr
_refine_ls_matrix_type full
_refine_ls_number_parameters 520
_refine_ls_number_reflns 10965
_refine_ls_number_restraints 0
_refine_ls_restrained_S_all 1.232
_refine_ls_R_factor_all 0.0510
_refine_ls_R_factor_gt 0.0499
_refine_ls_shift/su_max 0.001
_refine_ls_shift/su_mean 0.000
_refine_ls_structure_factor_coef Fsqd
_refine_ls_weighting_details 'w=1/[\s^2^(Fo^2^)+(0.0538P)^2^+20.2269P] where P=(Fo^2^+2Fc^2^)/3'
_refine_ls_weighting_scheme calc
_refine_ls_wR_factor_gt 0.1229
_refine_ls_wR_factor_ref 0.1238
_reflns_Friedel_coverage 0.000
_reflns_number_gt 10775
_reflns_number_total 10965
_reflns_threshold_expression 'I > 2\s(I)'
_cod_data_source_file om5b00517_si_002.cif
_cod_data_source_block Pd(5)(CF3CO2)2
_cod_database_code 4087698
_shelxl_version_number 2013-4
_shelx_space_group_comment
;
The symmetry employed for this shelxl refinement is uniquely defined
by the following loop, which should always be used as a source of
symmetry information in preference to the above space-group names.
They are only intended as comments.
;
_shelx_estimated_absorpt_t_max 0.843
_shelx_estimated_absorpt_t_min 0.719
_diffrn_number_total 13650
_olex2_refinement_description
;
1. Fixed Uiso
 At 1.2 times of:
  All C(H,H) groups
 At 1.5 times of:
  All C(H,H,H) groups
2. Others
 Fixed Sof: H37A(0.5) H37B(0.5)
3.a Secondary CH2 refined with riding coordinates:
 C8(H8A,H8B), C10(H10A,H10B), C28(H28A,H28B)
3.b X=CH2 refined with riding coordinates:
 C9(H9A,H9B), C37(H37A,H37B)
3.c Idealised Me refined as rotating group:
 C3(H3A,H3B,H3C), C6(H6A,H6B,H6C), C7(H7A,H7B,H7C), C12(H12A,H12B,H12C),
 C13(H13A,H13B,H13C), C15(H15A,H15B,H15C), C16(H16A,H16B,H16C), C18(H18A,H18B,
 H18C), C19(H19A,H19B,H19C), C20(H20A,H20B,H20C), C21(H21A,H21B,H21C), C22(H22A,
 H22B,H22C), C31(H31A,H31B,H31C), C32(H32A,H32B,H32C), C27(H27A,H27B,H27C),
 C34(H34A,H34B,H34C), C35(H35A,H35B,H35C), C36(H36A,H36B,H36C)
;
_olex2_submission_special_instructions 'No special instructions were received'

loop_
_space_group_symop_operation_xyz
'x, y, z'
'-x, y, -z+1/2'
'x+1/2, y+1/2, z'
'-x+1/2, y+1/2, -z+1/2'
'-x, -y, -z'
'x, -y, z-1/2'
'-x+1/2, -y+1/2, -z'
'x+1/2, -y+1/2, z-1/2'

loop_
_atom_site_label
_atom_site_type_symbol
_atom_site_fract_x
_atom_site_fract_y
_atom_site_fract_z
_atom_site_U_iso_or_equiv
_atom_site_adp_type
_atom_site_occupancy
_atom_site_site_symmetry_order
_atom_site_calc_flag
_atom_site_refinement_flags_posn
_atom_site_refinement_flags_adp
_atom_site_refinement_flags_occupancy
Pd1 Pd 0.17459(2) 0.50484(2) 0.42829(2) 0.01967(7) Uani 1 1 d . . .
P1 P 0.14294(2) 0.60976(4) 0.38207(4) 0.02141(14) Uani 1 1 d . . .
P2 P 0.24342(3) 0.51498(4) 0.37147(4) 0.02293(15) Uani 1 1 d . . .
O1 O 0.11349(7) 0.48266(11) 0.48083(12) 0.0249(4) Uani 1 1 d . . .
O2 O 0.19527(7) 0.40553(11) 0.47593(12) 0.0254(4) Uani 1 1 d . . .
F3 F 0.03934(7) 0.46785(12) 0.55677(12) 0.0406(5) Uani 1 1 d . . .
F2 F 0.01381(7) 0.38695(12) 0.47075(13) 0.0410(5) Uani 1 1 d . . .
O4 O 0.09267(8) 0.39145(12) 0.39418(13) 0.0320(5) Uani 1 1 d . . .
C1 C 0.08967(10) 0.42889(15) 0.45448(16) 0.0224(5) Uani 1 1 d . . .
C2 C 0.08818(10) 0.59739(16) 0.31346(17) 0.0248(5) Uani 1 1 d . . .
C3 C 0.04662(10) 0.58112(18) 0.36286(19) 0.0307(6) Uani 1 1 d . . .
H3A H 0.0378 0.6242 0.3920 0.046 Uiso 1 1 calc GR . .
H3B H 0.0546 0.5433 0.4030 0.046 Uiso 1 1 calc GR . .
H3C H 0.0208 0.5655 0.3251 0.046 Uiso 1 1 calc GR . .
F1 F 0.06598(8) 0.36102(12) 0.56634(13) 0.0487(5) Uani 1 1 d . . .
C4 C 0.29458(10) 0.52531(19) 0.44907(19) 0.0315(6) Uani 1 1 d . . .
C5 C 0.13385(11) 0.66938(16) 0.47309(18) 0.0285(6) Uani 1 1 d . . .
C6 C 0.20193(12) 0.42025(18) 0.2591(2) 0.0357(7) Uani 1 1 d . . .
H6A H 0.2039 0.3805 0.2202 0.054 Uiso 1 1 calc GR . .
H6B H 0.1905 0.4628 0.2291 0.054 Uiso 1 1 calc GR . .
H6C H 0.1808 0.4077 0.3011 0.054 Uiso 1 1 calc GR . .
C7 C 0.07614(11) 0.66372(18) 0.25987(19) 0.0312(6) Uani 1 1 d . . .
H7A H 0.0467 0.6561 0.2282 0.047 Uiso 1 1 calc GR . .
H7B H 0.1002 0.6717 0.2218 0.047 Uiso 1 1 calc GR . .
H7C H 0.0739 0.7055 0.2956 0.047 Uiso 1 1 calc GR . .
C8 C 0.24822(10) 0.59009(17) 0.29937(17) 0.0269(6) Uani 1 1 d . . .
H8A H 0.2813 0.5978 0.2925 0.032 Uiso 1 1 calc R . .
H8B H 0.2339 0.5751 0.2450 0.032 Uiso 1 1 calc R . .
C9 C 0.25273(12) 0.71915(18) 0.3316(2) 0.0348(7) Uani 1 1 d . . .
H9A H 0.2849 0.7176 0.3264 0.042 Uiso 1 1 calc R . .
H9B H 0.2384 0.7628 0.3448 0.042 Uiso 1 1 calc R . .
C10 C 0.17609(10) 0.66303(16) 0.31247(18) 0.0265(6) Uani 1 1 d . . .
H10A H 0.1660 0.6488 0.2552 0.032 Uiso 1 1 calc R . .
H10B H 0.1669 0.7135 0.3188 0.032 Uiso 1 1 calc R . .
C11 C 0.24989(12) 0.43553(18) 0.30114(18) 0.0319(6) Uani 1 1 d . . .
C12 C 0.10944(13) 0.63078(19) 0.5412(2) 0.0370(7) Uani 1 1 d . . .
H12A H 0.1074 0.6627 0.5886 0.056 Uiso 1 1 calc GR . .
H12B H 0.1269 0.5881 0.5586 0.056 Uiso 1 1 calc GR . .
H12C H 0.0784 0.6170 0.5199 0.056 Uiso 1 1 calc GR . .
C13 C 0.29424(12) 0.4687(2) 0.5176(2) 0.0368(7) Uani 1 1 d . . .
H13A H 0.3210 0.4754 0.5568 0.055 Uiso 1 1 calc GR . .
H13B H 0.2954 0.4210 0.4931 0.055 Uiso 1 1 calc GR . .
H13C H 0.2661 0.4735 0.5467 0.055 Uiso 1 1 calc GR . .
C14 C 0.05176(11) 0.41192(17) 0.51244(18) 0.0292(6) Uani 1 1 d . . .
C15 C 0.29114(14) 0.5977(2) 0.4904(2) 0.0459(9) Uani 1 1 d . . .
H15A H 0.3171 0.6039 0.5316 0.069 Uiso 1 1 calc GR . .
H15B H 0.2623 0.6005 0.5177 0.069 Uiso 1 1 calc GR . .
H15C H 0.2918 0.6354 0.4487 0.069 Uiso 1 1 calc GR . .
C16 C 0.09696(11) 0.53415(17) 0.25638(18) 0.0299(6) Uani 1 1 d . . .
H16A H 0.1027 0.4910 0.2897 0.045 Uiso 1 1 calc GR . .
H16B H 0.1238 0.5444 0.2253 0.045 Uiso 1 1 calc GR . .
H16C H 0.0700 0.5267 0.2178 0.045 Uiso 1 1 calc GR . .
C17 C 0.22781(10) 0.66046(16) 0.32031(17) 0.0265(6) Uani 1 1 d . . .
C18 C 0.18165(12) 0.6901(2) 0.5105(2) 0.0411(8) Uani 1 1 d . . .
H18A H 0.1982 0.7159 0.4692 0.062 Uiso 1 1 calc GR . .
H18B H 0.1988 0.6470 0.5275 0.062 Uiso 1 1 calc GR . .
H18C H 0.1786 0.7209 0.5586 0.062 Uiso 1 1 calc GR . .
C19 C 0.28275(13) 0.4516(2) 0.2332(2) 0.0400(8) Uani 1 1 d . . .
H19A H 0.3123 0.4684 0.2588 0.060 Uiso 1 1 calc GR . .
H19B H 0.2693 0.4886 0.1963 0.060 Uiso 1 1 calc GR . .
H19C H 0.2876 0.4082 0.2015 0.060 Uiso 1 1 calc GR . .
C20 C 0.10741(15) 0.73755(19) 0.4483(2) 0.0441(9) Uani 1 1 d . . .
H20A H 0.1073 0.7695 0.4960 0.066 Uiso 1 1 calc GR . .
H20B H 0.0757 0.7253 0.4293 0.066 Uiso 1 1 calc GR . .
H20C H 0.1223 0.7614 0.4036 0.066 Uiso 1 1 calc GR . .
C21 C 0.34029(12) 0.5209(3) 0.4085(2) 0.0546(12) Uani 1 1 d . . .
H21A H 0.3395 0.5532 0.3609 0.082 Uiso 1 1 calc GR . .
H21B H 0.3452 0.4719 0.3899 0.082 Uiso 1 1 calc GR . .
H21C H 0.3654 0.5347 0.4485 0.082 Uiso 1 1 calc GR . .
C22 C 0.26743(14) 0.36869(19) 0.3480(2) 0.0410(8) Uani 1 1 d . . .
H22A H 0.2668 0.3280 0.3100 0.062 Uiso 1 1 calc GR . .
H22B H 0.2477 0.3587 0.3930 0.062 Uiso 1 1 calc GR . .
H22C H 0.2990 0.3767 0.3709 0.062 Uiso 1 1 calc GR . .
Pd2 Pd 0.5000 0.58381(2) 0.2500 0.02135(8) Uani 1 2 d S T P
P3 P 0.53808(2) 0.66529(4) 0.33190(4) 0.02194(14) Uani 1 1 d . . .
O3 O 0.46297(8) 0.49936(10) 0.19209(14) 0.0271(4) Uani 1 1 d . . .
O5 O 0.19125(8) 0.43586(12) 0.60989(13) 0.0309(5) Uani 1 1 d . . .
C23 C 0.19486(10) 0.39428(16) 0.55264(17) 0.0250(5) Uani 1 1 d . . .
F5 F 0.20365(7) 0.27126(10) 0.51215(11) 0.0341(4) Uani 1 1 d . . .
F4 F 0.24118(9) 0.30733(12) 0.62230(14) 0.0554(6) Uani 1 1 d . . .
F6 F 0.16839(10) 0.29139(12) 0.62057(15) 0.0573(7) Uani 1 1 d . . .
C24 C 0.20150(11) 0.31485(16) 0.57578(18) 0.0288(6) Uani 1 1 d . . .
O6 O 0.43034(9) 0.47206(13) 0.31037(14) 0.0363(5) Uani 1 1 d . . .
C25 C 0.44002(11) 0.46185(16) 0.23959(19) 0.0291(6) Uani 1 1 d . . .
C31 C 0.62319(11) 0.60680(18) 0.2982(2) 0.0329(7) Uani 1 1 d . . .
H31A H 0.6559 0.6143 0.2912 0.049 Uiso 1 1 calc GR . .
H31B H 0.6087 0.5840 0.2485 0.049 Uiso 1 1 calc GR . .
H31C H 0.6197 0.5760 0.3461 0.049 Uiso 1 1 calc GR . .
C26 C 0.53085(11) 0.63716(16) 0.44255(18) 0.0278(6) Uani 1 1 d . . .
C30 C 0.60019(10) 0.67852(17) 0.31160(19) 0.0287(6) Uani 1 1 d . . .
C32 C 0.62705(12) 0.71995(19) 0.3812(2) 0.0363(7) Uani 1 1 d . . .
H32A H 0.6284 0.6917 0.4321 0.055 Uiso 1 1 calc GR . .
H32B H 0.6115 0.7653 0.3903 0.055 Uiso 1 1 calc GR . .
H32C H 0.6583 0.7292 0.3655 0.055 Uiso 1 1 calc GR . .
C28 C 0.51275(10) 0.75489(15) 0.33039(17) 0.0257(6) Uani 1 1 d . . .
H28A H 0.4845 0.7520 0.3607 0.031 Uiso 1 1 calc R . .
H28B H 0.5345 0.7861 0.3632 0.031 Uiso 1 1 calc R . .
C27 C 0.53585(13) 0.70013(18) 0.50363(19) 0.0352(7) Uani 1 1 d . . .
H27A H 0.5114 0.7349 0.4902 0.053 Uiso 1 1 calc GR . .
H27B H 0.5658 0.7230 0.4995 0.053 Uiso 1 1 calc GR . .
H27C H 0.5335 0.6825 0.5600 0.053 Uiso 1 1 calc GR . .
C29 C 0.5000 0.7931(2) 0.2500 0.0296(9) Uani 1 2 d S T P
F7 F 0.39630(10) 0.35335(13) 0.24121(18) 0.0634(7) Uani 1 1 d . . .
F8 F 0.45622(8) 0.35210(12) 0.17264(17) 0.0552(6) Uani 1 1 d . . .
F9 F 0.39607(10) 0.40815(14) 0.12671(18) 0.0682(8) Uani 1 1 d . . .
C33 C 0.42188(12) 0.39305(18) 0.1955(2) 0.0366(7) Uani 1 1 d . . .
C34 C 0.48211(12) 0.60683(19) 0.4453(2) 0.0355(7) Uani 1 1 d . . .
H34A H 0.4789 0.5644 0.4101 0.053 Uiso 1 1 calc GR . .
H34B H 0.4597 0.6429 0.4252 0.053 Uiso 1 1 calc GR . .
H34C H 0.4766 0.5939 0.5022 0.053 Uiso 1 1 calc GR . .
C35 C 0.56560(13) 0.57923(18) 0.47294(19) 0.0352(7) Uani 1 1 d . . .
H35A H 0.5591 0.5641 0.5287 0.053 Uiso 1 1 calc GR . .
H35B H 0.5968 0.5986 0.4739 0.053 Uiso 1 1 calc GR . .
H35C H 0.5629 0.5382 0.4355 0.053 Uiso 1 1 calc GR . .
C36 C 0.60147(12) 0.7223(2) 0.2317(2) 0.0385(8) Uani 1 1 d . . .
H36A H 0.5878 0.7693 0.2397 0.058 Uiso 1 1 calc GR . .
H36B H 0.5841 0.6974 0.1865 0.058 Uiso 1 1 calc GR . .
H36C H 0.6334 0.7282 0.2180 0.058 Uiso 1 1 calc GR . .
C37 C 0.5000 0.8642(3) 0.2500 0.0470(14) Uani 1 2 d S T P
H37A H 0.5079 0.8896 0.2997 0.056 Uiso 0.5 1 calc R . .
H37B H 0.4921 0.8896 0.2003 0.056 Uiso 0.5 1 calc R . .

loop_
_atom_site_aniso_label
_atom_site_aniso_U_11
_atom_site_aniso_U_22
_atom_site_aniso_U_33
_atom_site_aniso_U_23
_atom_site_aniso_U_13
_atom_site_aniso_U_12
Pd1 0.02217(12) 0.01999(11) 0.01672(11) 0.00116(7) 0.00058(8) 0.00050(7)
P1 0.0232(3) 0.0212(3) 0.0195(3) 0.0009(2) -0.0005(2) -0.0002(3)
P2 0.0224(3) 0.0280(4) 0.0184(3) 0.0036(3) 0.0019(3) 0.0030(3)
O1 0.0253(10) 0.0257(10) 0.0238(10) 0.0000(8) 0.0024(8) -0.0036(8)
O2 0.0329(11) 0.0235(10) 0.0197(9) 0.0045(7) 0.0013(8) 0.0037(8)
F3 0.0426(11) 0.0427(12) 0.0384(11) -0.0134(9) 0.0168(9) -0.0101(9)
F2 0.0324(10) 0.0518(13) 0.0394(11) -0.0130(9) 0.0065(8) -0.0151(9)
O4 0.0381(12) 0.0317(12) 0.0266(10) -0.0054(9) 0.0038(9) -0.0051(9)
C1 0.0253(13) 0.0228(13) 0.0192(12) 0.0035(10) 0.0008(10) 0.0006(10)
C2 0.0224(13) 0.0301(14) 0.0214(12) 0.0027(11) -0.0019(10) 0.0001(11)
C3 0.0235(14) 0.0387(17) 0.0294(15) 0.0071(12) -0.0006(11) -0.0003(12)
F1 0.0662(14) 0.0459(13) 0.0343(11) 0.0168(9) 0.0056(10) -0.0093(11)
C4 0.0222(14) 0.0450(18) 0.0271(14) 0.0104(13) -0.0003(11) 0.0019(13)
C5 0.0365(16) 0.0239(14) 0.0250(13) -0.0028(11) 0.0020(11) 0.0004(12)
C6 0.0486(19) 0.0299(16) 0.0289(15) -0.0060(12) 0.0053(14) 0.0022(14)
C7 0.0271(15) 0.0388(17) 0.0270(14) 0.0077(12) -0.0024(11) 0.0013(12)
C8 0.0254(14) 0.0342(16) 0.0209(12) 0.0059(11) 0.0003(10) -0.0008(11)
C9 0.0364(17) 0.0319(16) 0.0353(16) 0.0019(13) -0.0033(13) -0.0086(13)
C10 0.0283(14) 0.0250(14) 0.0255(13) 0.0078(11) -0.0023(11) -0.0019(11)
C11 0.0428(17) 0.0316(16) 0.0219(13) 0.0018(11) 0.0071(12) 0.0079(13)
C12 0.049(2) 0.0341(17) 0.0290(15) -0.0059(13) 0.0065(14) 0.0002(14)
C13 0.0374(17) 0.046(2) 0.0255(15) 0.0100(13) -0.0048(12) 0.0061(15)
C14 0.0321(15) 0.0306(15) 0.0250(13) -0.0017(11) 0.0021(11) -0.0088(12)
C15 0.048(2) 0.045(2) 0.0405(19) 0.0033(16) -0.0231(16) -0.0031(17)
C16 0.0322(15) 0.0340(16) 0.0229(13) -0.0012(11) -0.0027(11) -0.0032(12)
C17 0.0271(14) 0.0295(15) 0.0224(13) 0.0070(11) -0.0021(10) -0.0032(11)
C18 0.0415(19) 0.044(2) 0.0367(17) -0.0139(15) -0.0051(14) -0.0075(15)
C19 0.051(2) 0.0435(19) 0.0276(15) 0.0040(14) 0.0147(14) 0.0105(16)
C20 0.062(2) 0.0300(17) 0.0396(18) -0.0042(14) -0.0007(16) 0.0159(16)
C21 0.0245(17) 0.103(4) 0.0360(19) 0.024(2) 0.0017(14) 0.0035(19)
C22 0.062(2) 0.0360(18) 0.0269(15) 0.0041(13) 0.0116(15) 0.0174(16)
Pd2 0.02498(15) 0.01894(15) 0.02007(14) 0.000 0.00127(11) 0.000
P3 0.0239(3) 0.0210(3) 0.0207(3) 0.0003(2) -0.0003(2) 0.0007(3)
O3 0.0339(12) 0.0210(10) 0.0265(10) -0.0028(7) 0.0034(9) -0.0058(8)
O5 0.0414(12) 0.0279(11) 0.0230(10) -0.0036(8) -0.0004(9) 0.0062(9)
C23 0.0269(14) 0.0246(14) 0.0232(13) 0.0012(10) 0.0009(10) 0.0006(11)
F5 0.0488(11) 0.0265(9) 0.0269(9) -0.0016(7) 0.0025(8) 0.0038(8)
F4 0.0745(16) 0.0374(12) 0.0491(13) 0.0000(10) -0.0318(12) 0.0158(11)
F6 0.0860(18) 0.0331(11) 0.0586(14) 0.0071(10) 0.0441(13) -0.0025(11)
C24 0.0413(17) 0.0242(14) 0.0210(13) 0.0016(10) 0.0039(11) 0.0036(12)
O6 0.0444(13) 0.0346(12) 0.0309(11) 0.0008(9) 0.0084(10) -0.0032(10)
C25 0.0321(15) 0.0250(14) 0.0297(14) -0.0006(11) -0.0003(12) 0.0019(12)
C31 0.0276(15) 0.0365(17) 0.0346(16) -0.0021(13) 0.0031(12) 0.0052(13)
C26 0.0352(15) 0.0265(14) 0.0217(13) -0.0007(11) 0.0020(11) 0.0001(12)
C30 0.0238(14) 0.0327(15) 0.0291(14) 0.0010(12) -0.0016(11) -0.0002(12)
C32 0.0317(16) 0.0340(17) 0.0421(18) -0.0031(14) -0.0056(13) -0.0018(13)
C28 0.0300(14) 0.0226(13) 0.0238(13) -0.0010(10) -0.0039(10) -0.0002(11)
C27 0.0491(19) 0.0332(16) 0.0231(14) -0.0043(12) 0.0017(13) 0.0024(14)
C29 0.032(2) 0.023(2) 0.032(2) 0.000 -0.0076(17) 0.000
F7 0.0800(18) 0.0399(13) 0.0738(17) -0.0074(12) 0.0299(14) -0.0284(12)
F8 0.0529(14) 0.0342(11) 0.0791(17) -0.0210(11) 0.0091(12) -0.0031(10)
F9 0.0815(19) 0.0447(14) 0.0719(18) -0.0030(12) -0.0398(15) -0.0160(13)
C33 0.0393(18) 0.0282(16) 0.0427(18) -0.0039(13) 0.0045(14) -0.0059(13)
C34 0.0421(18) 0.0372(18) 0.0282(15) 0.0012(13) 0.0087(13) -0.0049(14)
C35 0.051(2) 0.0306(16) 0.0235(14) 0.0036(12) -0.0018(13) 0.0073(14)
C36 0.0298(16) 0.046(2) 0.0404(18) 0.0128(15) 0.0045(13) -0.0038(14)
C37 0.074(4) 0.024(2) 0.039(3) 0.000 -0.024(3) 0.000

loop_
_atom_type_symbol
_atom_type_description
_atom_type_scat_dispersion_real
_atom_type_scat_dispersion_imag
_atom_type_scat_source
C C 0.0033 0.0016 'International Tables Vol C Tables 4.2.6.8 and 6.1.1.4'
H H 0.0000 0.0000 'International Tables Vol C Tables 4.2.6.8 and 6.1.1.4'
O O 0.0106 0.0060 'International Tables Vol C Tables 4.2.6.8 and 6.1.1.4'
F F 0.0171 0.0103 'International Tables Vol C Tables 4.2.6.8 and 6.1.1.4'
P P 0.1023 0.0942 'International Tables Vol C Tables 4.2.6.8 and 6.1.1.4'
Pd Pd -0.9988 1.0072 'International Tables Vol C Tables 4.2.6.8 and 6.1.1.4'

loop_
_geom_angle_atom_site_label_1
_geom_angle_atom_site_label_2
_geom_angle_atom_site_label_3
_geom_angle
_geom_angle_site_symmetry_1
_geom_angle_site_symmetry_3
P1 Pd1 P2 98.22(3) . .
O1 Pd1 P1 88.19(6) . .
O1 Pd1 P2 173.17(6) . .
O1 Pd1 O2 84.44(8) . .
O2 Pd1 P1 172.59(6) . .
O2 Pd1 P2 89.12(6) . .
C2 P1 Pd1 113.12(10) . .
C5 P1 Pd1 109.29(10) . .
C5 P1 C2 111.87(14) . .
C10 P1 Pd1 116.98(10) . .
C10 P1 C2 99.47(13) . .
C10 P1 C5 105.65(14) . .
C4 P2 Pd1 114.53(10) . .
C4 P2 C11 111.93(15) . .
C8 P2 Pd1 115.51(10) . .
C8 P2 C4 104.60(14) . .
C8 P2 C11 101.70(14) . .
C11 P2 Pd1 107.91(11) . .
C1 O1 Pd1 118.87(18) . .
C23 O2 Pd1 119.37(19) . .
O1 C1 C14 110.9(2) . .
O4 C1 O1 131.0(3) . .
O4 C1 C14 118.1(3) . .
C3 C2 P1 112.50(19) . .
C3 C2 C7 107.4(2) . .
C3 C2 C16 109.5(3) . .
C7 C2 P1 112.4(2) . .
C16 C2 P1 106.16(19) . .
C16 C2 C7 108.8(2) . .
C2 C3 H3A 109.5 . .
C2 C3 H3B 109.5 . .
C2 C3 H3C 109.5 . .
H3A C3 H3B 109.5 . .
H3A C3 H3C 109.5 . .
H3B C3 H3C 109.5 . .
C13 C4 P2 111.4(2) . .
C15 C4 P2 108.1(2) . .
C15 C4 C13 107.0(3) . .
C15 C4 C21 109.0(3) . .
C21 C4 P2 112.2(2) . .
C21 C4 C13 109.0(3) . .
C12 C5 P1 112.5(2) . .
C18 C5 P1 106.6(2) . .
C18 C5 C12 106.9(3) . .
C18 C5 C20 108.6(3) . .
C20 C5 P1 112.7(2) . .
C20 C5 C12 109.3(3) . .
H6A C6 H6B 109.5 . .
H6A C6 H6C 109.5 . .
H6B C6 H6C 109.5 . .
C11 C6 H6A 109.5 . .
C11 C6 H6B 109.5 . .
C11 C6 H6C 109.5 . .
C2 C7 H7A 109.5 . .
C2 C7 H7B 109.5 . .
C2 C7 H7C 109.5 . .
H7A C7 H7B 109.5 . .
H7A C7 H7C 109.5 . .
H7B C7 H7C 109.5 . .
P2 C8 H8A 107.6 . .
P2 C8 H8B 107.6 . .
H8A C8 H8B 107.1 . .
C17 C8 P2 118.7(2) . .
C17 C8 H8A 107.6 . .
C17 C8 H8B 107.6 . .
H9A C9 H9B 120.0 . .
C17 C9 H9A 120.0 . .
C17 C9 H9B 120.0 . .
P1 C10 H10A 107.3 . .
P1 C10 H10B 107.3 . .
H10A C10 H10B 106.9 . .
C17 C10 P1 120.0(2) . .
C17 C10 H10A 107.3 . .
C17 C10 H10B 107.3 . .
C6 C11 P2 106.7(2) . .
C6 C11 C19 108.2(3) . .
C19 C11 P2 111.8(2) . .
C22 C11 P2 112.8(2) . .
C22 C11 C6 109.1(3) . .
C22 C11 C19 108.2(3) . .
C5 C12 H12A 109.5 . .
C5 C12 H12B 109.5 . .
C5 C12 H12C 109.5 . .
H12A C12 H12B 109.5 . .
H12A C12 H12C 109.5 . .
H12B C12 H12C 109.5 . .
C4 C13 H13A 109.5 . .
C4 C13 H13B 109.5 . .
C4 C13 H13C 109.5 . .
H13A C13 H13B 109.5 . .
H13A C13 H13C 109.5 . .
H13B C13 H13C 109.5 . .
F3 C14 F2 107.4(3) . .
F3 C14 C1 113.7(2) . .
F3 C14 F1 106.9(3) . .
F2 C14 C1 111.6(2) . .
F2 C14 F1 106.7(3) . .
F1 C14 C1 110.2(3) . .
C4 C15 H15A 109.5 . .
C4 C15 H15B 109.5 . .
C4 C15 H15C 109.5 . .
H15A C15 H15B 109.5 . .
H15A C15 H15C 109.5 . .
H15B C15 H15C 109.5 . .
C2 C16 H16A 109.5 . .
C2 C16 H16B 109.5 . .
C2 C16 H16C 109.5 . .
H16A C16 H16B 109.5 . .
H16A C16 H16C 109.5 . .
H16B C16 H16C 109.5 . .
C8 C17 C10 114.9(3) . .
C9 C17 C8 122.7(3) . .
C9 C17 C10 121.5(3) . .
C5 C18 H18A 109.5 . .
C5 C18 H18B 109.5 . .
C5 C18 H18C 109.5 . .
H18A C18 H18B 109.5 . .
H18A C18 H18C 109.5 . .
H18B C18 H18C 109.5 . .
C11 C19 H19A 109.5 . .
C11 C19 H19B 109.5 . .
C11 C19 H19C 109.5 . .
H19A C19 H19B 109.5 . .
H19A C19 H19C 109.5 . .
H19B C19 H19C 109.5 . .
C5 C20 H20A 109.5 . .
C5 C20 H20B 109.5 . .
C5 C20 H20C 109.5 . .
H20A C20 H20B 109.5 . .
H20A C20 H20C 109.5 . .
H20B C20 H20C 109.5 . .
C4 C21 H21A 109.5 . .
C4 C21 H21B 109.5 . .
C4 C21 H21C 109.5 . .
H21A C21 H21B 109.5 . .
H21A C21 H21C 109.5 . .
H21B C21 H21C 109.5 . .
C11 C22 H22A 109.5 . .
C11 C22 H22B 109.5 . .
C11 C22 H22C 109.5 . .
H22A C22 H22B 109.5 . .
H22A C22 H22C 109.5 . .
H22B C22 H22C 109.5 . .
P3 Pd2 P3 95.09(4) . 2_655
O3 Pd2 P3 91.78(7) . 2_655
O3 Pd2 P3 170.61(6) . .
O3 Pd2 P3 91.78(7) 2_655 .
O3 Pd2 P3 170.60(6) 2_655 2_655
O3 Pd2 O3 82.14(12) . 2_655
C26 P3 Pd2 106.55(10) . .
C30 P3 Pd2 115.11(10) . .
C30 P3 C26 112.12(14) . .
C28 P3 Pd2 115.47(10) . .
C28 P3 C26 101.23(13) . .
C28 P3 C30 105.61(14) . .
C25 O3 Pd2 115.01(19) . .
O2 C23 C24 113.0(2) . .
O5 C23 O2 130.5(3) . .
O5 C23 C24 116.5(3) . .
F5 C24 C23 114.7(2) . .
F5 C24 F4 106.6(3) . .
F5 C24 F6 107.5(3) . .
F4 C24 C23 109.0(3) . .
F6 C24 C23 111.7(3) . .
F6 C24 F4 106.8(3) . .
O3 C25 C33 111.0(3) . .
O6 C25 O3 130.9(3) . .
O6 C25 C33 118.1(3) . .
H31A C31 H31B 109.5 . .
H31A C31 H31C 109.5 . .
H31B C31 H31C 109.5 . .
C30 C31 H31A 109.5 . .
C30 C31 H31B 109.5 . .
C30 C31 H31C 109.5 . .
C27 C26 P3 112.6(2) . .
C27 C26 C35 107.7(3) . .
C34 C26 P3 107.3(2) . .
C34 C26 C27 108.0(3) . .
C34 C26 C35 108.6(3) . .
C35 C26 P3 112.5(2) . .
C31 C30 P3 110.4(2) . .
C31 C30 C32 110.1(3) . .
C31 C30 C36 108.2(3) . .
C32 C30 P3 112.6(2) . .
C36 C30 P3 107.5(2) . .
C36 C30 C32 107.9(3) . .
C30 C32 H32A 109.5 . .
C30 C32 H32B 109.5 . .
C30 C32 H32C 109.5 . .
H32A C32 H32B 109.5 . .
H32A C32 H32C 109.5 . .
H32B C32 H32C 109.5 . .
P3 C28 H28A 107.0 . .
P3 C28 H28B 107.0 . .
H28A C28 H28B 106.7 . .
C29 C28 P3 121.3(2) . .
C29 C28 H28A 107.0 . .
C29 C28 H28B 107.0 . .
C26 C27 H27A 109.5 . .
C26 C27 H27B 109.5 . .
C26 C27 H27C 109.5 . .
H27A C27 H27B 109.5 . .
H27A C27 H27C 109.5 . .
H27B C27 H27C 109.5 . .
C28 C29 C28 123.4(4) . 2_655
C37 C29 C28 118.30(18) . .
C37 C29 C28 118.30(18) . 2_655
F7 C33 C25 113.5(3) . .
F7 C33 F8 107.3(3) . .
F7 C33 F9 106.4(3) . .
F8 C33 C25 111.6(3) . .
F9 C33 C25 111.3(3) . .
F9 C33 F8 106.2(3) . .
C26 C34 H34A 109.5 . .
C26 C34 H34B 109.5 . .
C26 C34 H34C 109.5 . .
H34A C34 H34B 109.5 . .
H34A C34 H34C 109.5 . .
H34B C34 H34C 109.5 . .
C26 C35 H35A 109.5 . .
C26 C35 H35B 109.5 . .
C26 C35 H35C 109.5 . .
H35A C35 H35B 109.5 . .
H35A C35 H35C 109.5 . .
H35B C35 H35C 109.5 . .
C30 C36 H36A 109.5 . .
C30 C36 H36B 109.5 . .
C30 C36 H36C 109.5 . .
H36A C36 H36B 109.5 . .
H36A C36 H36C 109.5 . .
H36B C36 H36C 109.5 . .
C29 C37 H37A 120.0 . .
C29 C37 H37B 120.0 . .
H37A C37 H37B 120.0 . .

loop_
_geom_bond_atom_site_label_1
_geom_bond_atom_site_label_2
_geom_bond_distance
_geom_bond_site_symmetry_2
Pd1 P1 2.2772(8) .
Pd1 P2 2.2780(9) .
Pd1 O1 2.073(2) .
Pd1 O2 2.088(2) .
P1 C2 1.895(3) .
P1 C5 1.887(3) .
P1 C10 1.835(3) .
P2 C4 1.892(3) .
P2 C8 1.843(3) .
P2 C11 1.894(3) .
O1 C1 1.280(3) .
O2 C23 1.264(3) .
F3 C14 1.336(4) .
F2 C14 1.340(4) .
O4 C1 1.213(3) .
C1 C14 1.536(4) .
C2 C3 1.532(4) .
C2 C7 1.543(4) .
C2 C16 1.538(4) .
C3 H3A 0.9800 .
C3 H3B 0.9800 .
C3 H3C 0.9800 .
F1 C14 1.340(4) .
C4 C13 1.539(4) .
C4 C15 1.521(5) .
C4 C21 1.532(5) .
C5 C12 1.539(4) .
C5 C18 1.531(5) .
C5 C20 1.532(5) .
C6 H6A 0.9800 .
C6 H6B 0.9800 .
C6 H6C 0.9800 .
C6 C11 1.539(5) .
C7 H7A 0.9800 .
C7 H7B 0.9800 .
C7 H7C 0.9800 .
C8 H8A 0.9900 .
C8 H8B 0.9900 .
C8 C17 1.497(4) .
C9 H9A 0.9500 .
C9 H9B 0.9500 .
C9 C17 1.324(4) .
C10 H10A 0.9900 .
C10 H10B 0.9900 .
C10 C17 1.506(4) .
C11 C19 1.542(4) .
C11 C22 1.535(5) .
C12 H12A 0.9800 .
C12 H12B 0.9800 .
C12 H12C 0.9800 .
C13 H13A 0.9800 .
C13 H13B 0.9800 .
C13 H13C 0.9800 .
C15 H15A 0.9800 .
C15 H15B 0.9800 .
C15 H15C 0.9800 .
C16 H16A 0.9800 .
C16 H16B 0.9800 .
C16 H16C 0.9800 .
C18 H18A 0.9800 .
C18 H18B 0.9800 .
C18 H18C 0.9800 .
C19 H19A 0.9800 .
C19 H19B 0.9800 .
C19 H19C 0.9800 .
C20 H20A 0.9800 .
C20 H20B 0.9800 .
C20 H20C 0.9800 .
C21 H21A 0.9800 .
C21 H21B 0.9800 .
C21 H21C 0.9800 .
C22 H22A 0.9800 .
C22 H22B 0.9800 .
C22 H22C 0.9800 .
Pd2 P3 2.2630(9) 2_655
Pd2 P3 2.2630(9) .
Pd2 O3 2.100(2) .
Pd2 O3 2.100(2) 2_655
P3 C26 1.898(3) .
P3 C30 1.882(3) .
P3 C28 1.835(3) .
O3 C25 1.270(4) .
O5 C23 1.223(4) .
C23 C24 1.545(4) .
F5 C24 1.322(3) .
F4 C24 1.343(4) .
F6 C24 1.326(4) .
O6 C25 1.218(4) .
C25 C33 1.549(4) .
C31 H31A 0.9800 .
C31 H31B 0.9800 .
C31 H31C 0.9800 .
C31 C30 1.526(4) .
C26 C27 1.542(4) .
C26 C34 1.535(5) .
C26 C35 1.542(4) .
C30 C32 1.538(4) .
C30 C36 1.538(4) .
C32 H32A 0.9800 .
C32 H32B 0.9800 .
C32 H32C 0.9800 .
C28 H28A 0.9900 .
C28 H28B 0.9900 .
C28 C29 1.511(3) .
C27 H27A 0.9800 .
C27 H27B 0.9800 .
C27 H27C 0.9800 .
C29 C28 1.511(3) 2_655
C29 C37 1.334(6) .
F7 C33 1.319(4) .
F8 C33 1.336(4) .
F9 C33 1.332(4) .
C34 H34A 0.9800 .
C34 H34B 0.9800 .
C34 H34C 0.9800 .
C35 H35A 0.9800 .
C35 H35B 0.9800 .
C35 H35C 0.9800 .
C36 H36A 0.9800 .
C36 H36B 0.9800 .
C36 H36C 0.9800 .
C37 H37A 0.9500 .
C37 H37B 0.9500 .

loop_
_geom_torsion_atom_site_label_1
_geom_torsion_atom_site_label_2
_geom_torsion_atom_site_label_3
_geom_torsion_atom_site_label_4
_geom_torsion
_geom_torsion_site_symmetry_4
Pd1 P1 C2 C3 78.0(2) .
Pd1 P1 C2 C7 -160.69(18) .
Pd1 P1 C2 C16 -41.8(2) .
Pd1 P1 C5 C12 -49.0(2) .
Pd1 P1 C5 C18 67.8(2) .
Pd1 P1 C5 C20 -173.1(2) .
Pd1 P1 C10 C17 -30.9(3) .
Pd1 P2 C4 C13 49.2(3) .
Pd1 P2 C4 C15 -68.2(3) .
Pd1 P2 C4 C21 171.6(3) .
Pd1 P2 C8 C17 40.5(3) .
Pd1 P2 C11 C6 37.4(2) .
Pd1 P2 C11 C19 155.4(2) .
Pd1 P2 C11 C22 -82.4(3) .
Pd1 O1 C1 O4 -11.7(4) .
Pd1 O1 C1 C14 167.87(18) .
Pd1 O2 C23 O5 -13.6(4) .
Pd1 O2 C23 C24 168.40(19) .
P1 C10 C17 C8 66.4(3) .
P1 C10 C17 C9 -124.2(3) .
P2 C8 C17 C9 118.7(3) .
P2 C8 C17 C10 -72.0(3) .
O1 C1 C14 F3 24.4(4) .
O1 C1 C14 F2 146.2(3) .
O1 C1 C14 F1 -95.6(3) .
O2 C23 C24 F5 -4.0(4) .
O2 C23 C24 F4 115.5(3) .
O2 C23 C24 F6 -126.7(3) .
O4 C1 C14 F3 -155.9(3) .
O4 C1 C14 F2 -34.2(4) .
O4 C1 C14 F1 84.1(3) .
C2 P1 C5 C12 77.0(3) .
C2 P1 C5 C18 -166.1(2) .
C2 P1 C5 C20 -47.1(3) .
C2 P1 C10 C17 -153.0(2) .
C4 P2 C8 C17 -86.3(2) .
C4 P2 C11 C6 164.3(2) .
C4 P2 C11 C19 -77.7(3) .
C4 P2 C11 C22 44.5(3) .
C5 P1 C2 C3 -46.0(3) .
C5 P1 C2 C7 75.4(2) .
C5 P1 C2 C16 -165.78(19) .
C5 P1 C10 C17 91.0(3) .
C8 P2 C4 C13 176.6(2) .
C8 P2 C4 C15 59.3(3) .
C8 P2 C4 C21 -60.9(3) .
C8 P2 C11 C6 -84.5(2) .
C8 P2 C11 C19 33.5(3) .
C8 P2 C11 C22 155.6(3) .
C10 P1 C2 C3 -157.2(2) .
C10 P1 C2 C7 -35.8(2) .
C10 P1 C2 C16 83.0(2) .
C10 P1 C5 C12 -175.7(2) .
C10 P1 C5 C18 -58.9(2) .
C10 P1 C5 C20 60.2(3) .
C11 P2 C4 C13 -74.1(3) .
C11 P2 C4 C15 168.6(2) .
C11 P2 C4 C21 48.4(3) .
C11 P2 C8 C17 157.1(2) .
Pd2 P3 C26 C27 -155.4(2) .
Pd2 P3 C26 C34 -36.7(2) .
Pd2 P3 C26 C35 82.7(2) .
Pd2 P3 C30 C31 -42.7(2) .
Pd2 P3 C30 C32 -166.17(19) .
Pd2 P3 C30 C36 75.1(2) .
Pd2 P3 C28 C29 -50.5(2) .
Pd2 O3 C25 O6 12.1(5) .
Pd2 O3 C25 C33 -168.9(2) .
P3 C28 C29 C28 27.17(13) 2_655
P3 C28 C29 C37 -152.83(13) .
O3 C25 C33 F7 -177.6(3) .
O3 C25 C33 F8 60.9(4) .
O3 C25 C33 F9 -57.6(4) .
O5 C23 C24 F5 177.7(3) .
O5 C23 C24 F4 -62.8(4) .
O5 C23 C24 F6 55.1(4) .
O6 C25 C33 F7 1.6(5) .
O6 C25 C33 F8 -119.9(3) .
O6 C25 C33 F9 121.6(4) .
C26 P3 C30 C31 79.3(2) .
C26 P3 C30 C32 -44.2(3) .
C26 P3 C30 C36 -162.8(2) .
C26 P3 C28 C29 -165.1(2) .
C30 P3 C26 C27 77.8(3) .
C30 P3 C26 C34 -163.5(2) .
C30 P3 C26 C35 -44.1(3) .
C30 P3 C28 C29 77.9(2) .
C28 P3 C26 C27 -34.3(3) .
C28 P3 C26 C34 84.4(2) .
C28 P3 C26 C35 -156.2(2) .
C28 P3 C30 C31 -171.3(2) .
C28 P3 C30 C32 65.2(2) .
C28 P3 C30 C36 -53.5(3) .
